data_2240165
loop_
_publ_author_name
'Zhu, Yu'
'Shen, Wei'
'Wang, Hai-li'

_publ_section_title
;
 Crystal structure of hydrocortisone 17-butyrate
;
_journal_coeditor_code RZ5136
_journal_issue 12
_journal_name_full 'Acta Crystallographica Section E'
_journal_page_first o1239
_journal_page_last o1240
_journal_paper_doi 10.1107/S1600536814023903
_journal_volume 70
_journal_year 2014
_chemical_formula_iupac 'C25 H36 O6'
_chemical_formula_moiety 'C25 H36 O6'
_chemical_formula_sum 'C25 H36 O6'
_chemical_formula_weight 432.54
_chemical_name_common
;
Hydrocortisone 17-butyrate
;
_chemical_name_systematic
'(8<i>S</i>,9<i>S</i>,10<i>R</i>,11<i>S</i>,13<i>S</i>,14<i>S</i>,17<i>R</i>)-11-Hydroxy-17-(2-hydroxyacetyl)-10,13-dimethyl-3-oxo-2,6,7,8,9,11,12,14,15,16-decahydro-1<i>H</i>-cyclopenta[<i>a</i>]phenanthren-17-yl butanoate'
_space_group_crystal_system orthorhombic
_space_group_IT_number 19
_space_group_name_Hall 'P 2ac 2ab'
_space_group_name_H-M_alt 'P 21 21 21'
_symmetry_space_group_name_Hall 'P 2ac 2ab'
_symmetry_space_group_name_H-M 'P 21 21 21'
_atom_sites_solution_hydrogens geom
_atom_sites_solution_primary direct
_atom_sites_solution_secondary difmap
_audit_creation_method
;
Olex2 1.2
(compiled 2014.06.18 svn.r2945 for OlexSys, GUI svn.r4846)
;
_cell_angle_alpha 90.00
_cell_angle_beta 90.00
_cell_angle_gamma 90.00
_cell_formula_units_Z 4
_cell_length_a 9.05738(8)
_cell_length_b 11.87633(9)
_cell_length_c 21.13465(15)
_cell_measurement_reflns_used 14007
_cell_measurement_temperature 291(2)
_cell_measurement_theta_max 72.3870
_cell_measurement_theta_min 4.1770
_cell_volume 2273.42(3)
_computing_cell_refinement
;
CrysAlis PRO (Agilent, 2011)
;
_computing_data_collection
;
CrysAlis PRO (Agilent, 2011)
;
_computing_data_reduction
;
CrysAlis PRO (Agilent, 2011)
;
_computing_molecular_graphics
;
OLEX2 (Dolomanov <i>et al.</i>, 2009)
;
_computing_publication_material
;
OLEX2 (Dolomanov <i>et al.</i>, 2009)
;
_computing_structure_refinement
;
SHELXL97 (Sheldrick, 2008)
;
_computing_structure_solution
;
SHELXS97 (Sheldrick, 2008)
;
_diffrn_ambient_temperature 291.15
_diffrn_detector_area_resol_mean 16.2312
_diffrn_measured_fraction_theta_full 0.999
_diffrn_measured_fraction_theta_max 0.999
_diffrn_measurement_device_type 'Agilent Xcalibur Eos Gemini'
_diffrn_measurement_method '\w scans'
_diffrn_radiation_monochromator graphite
_diffrn_radiation_type CuK\a
_diffrn_radiation_wavelength 1.54184
_diffrn_reflns_av_R_equivalents 0.0207
_diffrn_reflns_limit_h_max 11
_diffrn_reflns_limit_h_min -9
_diffrn_reflns_limit_k_max 14
_diffrn_reflns_limit_k_min -14
_diffrn_reflns_limit_l_max 26
_diffrn_reflns_limit_l_min -26
_diffrn_reflns_number 23353
_diffrn_reflns_theta_full 72.25
_diffrn_reflns_theta_max 72.25
_diffrn_reflns_theta_min 4.18
_exptl_absorpt_coefficient_mu 0.721
_exptl_absorpt_correction_T_max 1.00000
_exptl_absorpt_correction_T_min 0.95219
_exptl_absorpt_correction_type multi-scan
_exptl_absorpt_process_details
;
(CrysAlis PRO (Agilent, 2011)
;
_exptl_crystal_colour colourless
_exptl_crystal_density_diffrn 1.264
_exptl_crystal_density_method 'not measured'
_exptl_crystal_description block
_exptl_crystal_F_000 936
_exptl_crystal_size_max 0.22
_exptl_crystal_size_mid 0.2
_exptl_crystal_size_min 0.2
_refine_diff_density_max 0.311
_refine_diff_density_min -0.280
_refine_ls_abs_structure_details
;
Flack (1983), 1932 Friedel pairs
;
_refine_ls_abs_structure_Flack 0.02(18)
_refine_ls_extinction_method none
_refine_ls_goodness_of_fit_ref 1.064
_refine_ls_hydrogen_treatment mixed
_refine_ls_matrix_type full
_refine_ls_number_parameters 301
_refine_ls_number_reflns 4496
_refine_ls_number_restraints 4
_refine_ls_restrained_S_all 1.086
_refine_ls_R_factor_all 0.0407
_refine_ls_R_factor_gt 0.0399
_refine_ls_shift/su_max 0.001
_refine_ls_shift/su_mean 0.000
_refine_ls_structure_factor_coef Fsqd
_refine_ls_weighting_details 'calc w=1/[\s^2^(Fo^2^)+(0.0712P)^2^+0.3126P] where P=(Fo^2^+2Fc^2^)/3'
_refine_ls_weighting_scheme calc
_refine_ls_wR_factor_gt 0.1099
_refine_ls_wR_factor_ref 0.1109
_reflns_number_gt 4389
_reflns_number_total 4496
_reflns_threshold_expression I>2\s(I)
_cod_data_source_file rz5136sup1.cif
_cod_data_source_block I
_cod_database_code 2240165
_cod_database_fobs_code 2240165

loop_
_space_group_symop_id
_space_group_symop_operation_xyz
1 'x, y, z'
2 '-x+1/2, -y, z+1/2'
3 'x+1/2, -y+1/2, -z'
4 '-x, y+1/2, -z+1/2'

loop_
_atom_site_type_symbol
_atom_site_label
_atom_site_fract_x
_atom_site_fract_y
_atom_site_fract_z
_atom_site_U_iso_or_equiv
_atom_site_adp_type
_atom_site_calc_flag
_atom_site_occupancy
_atom_site_disorder_assembly
_atom_site_disorder_group
O O1 -0.36156(14) 0.73133(12) 0.93301(6) 0.0499(3) Uani d 1 . .
O O2 0.38389(14) 0.61706(12) 0.87774(6) 0.0468(3) Uani d 1 . .
H H2 0.4512 0.6572 0.8906 0.070 Uiso calc 1 . .
O O3 0.70484(17) 0.51666(13) 0.64786(8) 0.0624(4) Uani d 1 . .
O O4 0.8532(2) 0.7026(2) 0.67034(11) 0.0791(5) Uani d 1 . .
H H4 0.866(3) 0.638(2) 0.6577(13) 0.059(7) Uiso d 1 . .
O O5 0.39480(15) 0.69247(10) 0.63513(5) 0.0448(3) Uani d 1 . .
O O6 0.5163(2) 0.66663(14) 0.54407(7) 0.0670(4) Uani d 1 . .
C C1 0.02943(18) 0.72375(15) 0.90894(8) 0.0409(3) Uani d 1 . .
H H1A 0.1177 0.7472 0.9314 0.049 Uiso calc 1 . .
H H1B 0.0142 0.7759 0.8743 0.049 Uiso calc 1 . .
C C2 -0.1022(2) 0.73130(18) 0.95395(9) 0.0483(4) Uani d 1 . .
H H2A -0.0831 0.6860 0.9912 0.058 Uiso calc 1 . .
H H2B -0.1154 0.8087 0.9674 0.058 Uiso calc 1 . .
C C3 -0.24009(18) 0.69069(14) 0.92219(7) 0.0391(3) Uani d 1 . .
C C4 -0.22232(18) 0.59526(15) 0.87958(8) 0.0408(3) Uani d 1 . .
H H4A -0.3071 0.5621 0.8632 0.049 Uiso calc 1 . .
C C5 -0.09161(18) 0.55240(13) 0.86262(7) 0.0373(3) Uani d 1 . .
C C6 -0.0827(2) 0.44526(14) 0.82502(9) 0.0453(4) Uani d 1 . .
H H6A -0.1814 0.4225 0.8126 0.054 Uiso calc 1 . .
H H6B -0.0415 0.3862 0.8513 0.054 Uiso calc 1 . .
C C7 0.0122(2) 0.45906(15) 0.76617(9) 0.0440(4) Uani d 1 . .
H H7A -0.0378 0.5087 0.7367 0.053 Uiso calc 1 . .
H H7B 0.0237 0.3864 0.7458 0.053 Uiso calc 1 . .
C C8 0.16479(17) 0.50722(13) 0.78101(7) 0.0336(3) Uani d 1 . .
H H8 0.2217 0.4516 0.8051 0.040 Uiso calc 1 . .
C C9 0.15146(16) 0.61680(12) 0.82020(7) 0.0311(3) Uani d 1 . .
H H9 0.0957 0.6684 0.7930 0.037 Uiso calc 1 . .
C C10 0.05504(16) 0.60493(14) 0.88151(7) 0.0339(3) Uani d 1 . .
C C11 0.30159(18) 0.67602(13) 0.83072(7) 0.0355(3) Uani d 1 . .
H H11 0.2813 0.7517 0.8471 0.043 Uiso calc 1 . .
C C12 0.39077(18) 0.68924(12) 0.76887(7) 0.0352(3) Uani d 1 . .
H H12A 0.3440 0.7461 0.7427 0.042 Uiso calc 1 . .
H H12B 0.4893 0.7156 0.7791 0.042 Uiso calc 1 . .
C C13 0.40305(17) 0.57970(12) 0.73084(7) 0.0336(3) Uani d 1 . .
C C14 0.24614(18) 0.53463(12) 0.71963(7) 0.0340(3) Uani d 1 . .
H H14 0.1906 0.5951 0.6989 0.041 Uiso calc 1 . .
C C15 0.2669(2) 0.44163(14) 0.67029(8) 0.0438(4) Uani d 1 . .
H H15A 0.1773 0.4307 0.6459 0.053 Uiso calc 1 . .
H H15B 0.2934 0.3710 0.6903 0.053 Uiso calc 1 . .
C C16 0.3930(2) 0.48456(16) 0.62797(8) 0.0483(4) Uani d 1 . .
H H16A 0.3556 0.5039 0.5864 0.058 Uiso calc 1 . .
H H16B 0.4679 0.4268 0.6232 0.058 Uiso calc 1 . .
C C17 0.4592(2) 0.58969(13) 0.66039(7) 0.0388(3) Uani d 1 . .
C C18 0.1214(2) 0.52665(18) 0.93282(8) 0.0505(4) Uani d 1 . .
H H18A 0.0463 0.5073 0.9630 0.076 Uiso calc 1 . .
H H18B 0.2007 0.5648 0.9540 0.076 Uiso calc 1 . .
H H18C 0.1583 0.4593 0.9133 0.076 Uiso calc 1 . .
C C19 0.5017(2) 0.49307(15) 0.76391(8) 0.0423(4) Uani d 1 . .
H H19A 0.5989 0.5239 0.7693 0.063 Uiso calc 1 . .
H H19B 0.5073 0.4261 0.7386 0.063 Uiso calc 1 . .
H H19C 0.4607 0.4750 0.8045 0.063 Uiso calc 1 . .
C C20 0.6275(2) 0.59745(15) 0.65638(8) 0.0460(4) Uani d 1 . .
C C21 0.7000(3) 0.7106(2) 0.66925(12) 0.0609(5) Uani d 1 . .
H H21A 0.672(3) 0.740(3) 0.7116(14) 0.076(8) Uiso d 1 . .
H H21B 0.656(4) 0.773(3) 0.6395(17) 0.100(11) Uiso d 1 . .
C C22 0.4291(3) 0.71949(17) 0.57472(9) 0.0525(5) Uani d 1 . .
C C23 0.3459(4) 0.8215(2) 0.55363(12) 0.0835(8) Uani d 1 A .
H H23A 0.2414 0.8036 0.5535 0.100 Uiso calc 1 . .
H H23B 0.3612 0.8807 0.5846 0.100 Uiso calc 1 . .
C C24 0.3861(5) 0.8661(3) 0.49010(13) 0.0950(10) Uani d 1 . .
H H24A 0.3902 0.8041 0.4602 0.114 Uiso calc 0.742(6) A 1
H H24B 0.3098 0.9176 0.4760 0.114 Uiso calc 0.742(6) A 1
H H24C 0.4756 0.8270 0.4776 0.114 Uiso calc 0.258(6) A 2
H H24D 0.3093 0.8410 0.4614 0.114 Uiso calc 0.258(6) A 2
C C25 0.5263(6) 0.9239(4) 0.4900(2) 0.1017(15) Uani d 0.742(6) A 1
H H25A 0.5190 0.9910 0.5151 0.153 Uiso calc 0.742(6) A 1
H H25B 0.5522 0.9436 0.4474 0.153 Uiso calc 0.742(6) A 1
H H25C 0.6008 0.8755 0.5074 0.153 Uiso calc 0.742(6) A 1
C C25A 0.4109(19) 0.9858(11) 0.4760(7) 0.1017(15) Uani d 0.258(6) A 2
H H25D 0.3263 1.0159 0.4545 0.153 Uiso calc 0.258(6) A 2
H H25E 0.4965 0.9935 0.4496 0.153 Uiso calc 0.258(6) A 2
H H25F 0.4262 1.0263 0.5148 0.153 Uiso calc 0.258(6) A 2

loop_
_atom_site_aniso_label
_atom_site_aniso_U_11
_atom_site_aniso_U_22
_atom_site_aniso_U_33
_atom_site_aniso_U_12
_atom_site_aniso_U_13
_atom_site_aniso_U_23
O1 0.0363(6) 0.0593(7) 0.0543(7) 0.0030(5) 0.0045(5) -0.0085(6)
O2 0.0376(6) 0.0639(8) 0.0387(6) -0.0106(6) -0.0084(5) 0.0032(5)
O3 0.0531(8) 0.0558(8) 0.0784(10) 0.0067(6) 0.0191(7) -0.0034(7)
O4 0.0565(9) 0.0848(13) 0.0961(14) -0.0210(9) 0.0018(9) -0.0035(11)
O5 0.0565(7) 0.0433(6) 0.0346(5) 0.0032(5) 0.0059(5) 0.0017(5)
O6 0.0899(12) 0.0657(9) 0.0454(7) -0.0036(8) 0.0209(8) -0.0014(7)
C1 0.0325(7) 0.0491(9) 0.0411(8) -0.0043(6) 0.0009(6) -0.0120(7)
C2 0.0396(9) 0.0630(11) 0.0424(8) -0.0048(8) 0.0017(7) -0.0162(8)
C3 0.0339(8) 0.0467(9) 0.0367(7) -0.0017(6) 0.0030(6) 0.0003(6)
C4 0.0315(7) 0.0467(8) 0.0443(8) -0.0054(7) -0.0030(6) -0.0040(7)
C5 0.0348(8) 0.0376(7) 0.0395(7) -0.0034(6) -0.0011(6) 0.0012(6)
C6 0.0357(8) 0.0385(8) 0.0618(10) -0.0092(7) 0.0071(7) -0.0071(8)
C7 0.0400(9) 0.0414(8) 0.0505(9) -0.0077(7) -0.0009(7) -0.0115(7)
C8 0.0341(7) 0.0305(6) 0.0363(7) -0.0022(6) 0.0002(6) -0.0014(6)
C9 0.0317(7) 0.0300(6) 0.0317(6) 0.0007(5) -0.0030(5) -0.0010(5)
C10 0.0288(7) 0.0407(8) 0.0324(7) -0.0001(6) -0.0025(5) 0.0013(6)
C11 0.0371(8) 0.0354(7) 0.0340(7) -0.0057(6) 0.0000(6) -0.0054(6)
C12 0.0389(8) 0.0298(7) 0.0369(7) -0.0061(6) 0.0028(6) -0.0044(6)
C13 0.0364(7) 0.0309(7) 0.0336(7) -0.0027(6) 0.0019(6) -0.0031(6)
C14 0.0386(8) 0.0302(7) 0.0332(7) -0.0023(6) -0.0029(6) -0.0021(5)
C15 0.0508(9) 0.0395(8) 0.0410(8) -0.0078(7) 0.0012(7) -0.0106(7)
C16 0.0569(10) 0.0461(9) 0.0418(8) -0.0085(8) 0.0066(8) -0.0141(7)
C17 0.0472(9) 0.0338(7) 0.0353(7) -0.0016(7) 0.0050(6) -0.0047(6)
C18 0.0401(9) 0.0691(12) 0.0422(8) 0.0010(8) -0.0015(7) 0.0187(8)
C19 0.0439(9) 0.0392(8) 0.0438(8) 0.0031(7) -0.0041(7) -0.0021(7)
C20 0.0509(10) 0.0455(9) 0.0417(8) -0.0044(8) 0.0107(7) -0.0035(7)
C21 0.0530(11) 0.0623(12) 0.0675(13) -0.0153(10) 0.0141(10) -0.0139(10)
C22 0.0687(12) 0.0512(10) 0.0375(8) -0.0054(9) 0.0054(8) -0.0015(7)
C23 0.123(2) 0.0740(15) 0.0538(12) 0.0197(16) 0.0049(14) 0.0188(11)
C24 0.146(3) 0.0853(19) 0.0542(13) -0.007(2) -0.0056(17) 0.0197(12)
C25 0.112(4) 0.098(3) 0.096(3) -0.031(3) -0.003(3) 0.017(2)
C25A 0.112(4) 0.098(3) 0.096(3) -0.031(3) -0.003(3) 0.017(2)

loop_
_atom_type_symbol
_atom_type_description
_atom_type_scat_dispersion_real
_atom_type_scat_dispersion_imag
_atom_type_scat_source
C C 0.0181 0.0091 'International Tables Vol C Tables 4.2.6.8 and 6.1.1.4'
H H 0.0000 0.0000 'International Tables Vol C Tables 4.2.6.8 and 6.1.1.4'
O O 0.0492 0.0322 'International Tables Vol C Tables 4.2.6.8 and 6.1.1.4'

loop_
_geom_angle_atom_site_label_1
_geom_angle_atom_site_label_2
_geom_angle_atom_site_label_3
_geom_angle
C11 O2 H2 109.5
C21 O4 H4 101(2)
C22 O5 C17 116.96(14)
H1A C1 H1B 107.7
C2 C1 H1A 108.8
C2 C1 H1B 108.8
C2 C1 C10 113.88(15)
C10 C1 H1A 108.8
C10 C1 H1B 108.8
C1 C2 H2A 109.5
C1 C2 H2B 109.5
H2A C2 H2B 108.1
C3 C2 C1 110.66(13)
C3 C2 H2A 109.5
C3 C2 H2B 109.5
O1 C3 C2 122.63(15)
O1 C3 C4 121.47(15)
C4 C3 C2 115.82(15)
C3 C4 H4A 118.0
C5 C4 C3 124.03(15)
C5 C4 H4A 118.0
C4 C5 C6 120.77(15)
C4 C5 C10 123.13(14)
C6 C5 C10 116.07(14)
C5 C6 H6A 109.3
C5 C6 H6B 109.3
C5 C6 C7 111.82(14)
H6A C6 H6B 107.9
C7 C6 H6A 109.3
C7 C6 H6B 109.3
C6 C7 H7A 109.1
C6 C7 H7B 109.1
C6 C7 C8 112.56(14)
H7A C7 H7B 107.8
C8 C7 H7A 109.1
C8 C7 H7B 109.1
C7 C8 H8 109.3
C7 C8 C9 110.74(13)
C9 C8 H8 109.3
C14 C8 C7 109.98(13)
C14 C8 H8 109.3
C14 C8 C9 108.24(11)
C8 C9 H9 104.7
C8 C9 C10 114.20(12)
C10 C9 H9 104.7
C11 C9 C8 113.00(12)
C11 C9 H9 104.7
C11 C9 C10 114.29(12)
C1 C10 C9 108.16(12)
C1 C10 C18 110.12(14)
C5 C10 C1 110.03(13)
C5 C10 C9 107.82(12)
C5 C10 C18 106.05(13)
C18 C10 C9 114.58(13)
O2 C11 C9 109.66(12)
O2 C11 H11 107.6
O2 C11 C12 111.49(13)
C9 C11 H11 107.6
C12 C11 C9 112.59(12)
C12 C11 H11 107.6
C11 C12 H12A 108.9
C11 C12 H12B 108.9
H12A C12 H12B 107.7
C13 C12 C11 113.29(12)
C13 C12 H12A 108.9
C13 C12 H12B 108.9
C12 C13 C14 108.01(12)
C12 C13 C17 117.02(12)
C14 C13 C17 100.28(12)
C19 C13 C12 111.91(13)
C19 C13 C14 112.07(12)
C19 C13 C17 107.06(13)
C8 C14 C13 112.92(12)
C8 C14 H14 106.7
C8 C14 C15 118.96(13)
C13 C14 H14 106.7
C15 C14 C13 104.06(13)
C15 C14 H14 106.7
C14 C15 H15A 110.9
C14 C15 H15B 110.9
C14 C15 C16 104.36(13)
H15A C15 H15B 108.9
C16 C15 H15A 110.9
C16 C15 H15B 110.9
C15 C16 H16A 110.2
C15 C16 H16B 110.2
C15 C16 C17 107.35(13)
H16A C16 H16B 108.5
C17 C16 H16A 110.2
C17 C16 H16B 110.2
O5 C17 C13 106.28(12)
O5 C17 C16 111.11(14)
O5 C17 C20 109.19(14)
C16 C17 C13 103.46(13)
C20 C17 C13 112.19(14)
C20 C17 C16 114.24(14)
C10 C18 H18A 109.5
C10 C18 H18B 109.5
C10 C18 H18C 109.5
H18A C18 H18B 109.5
H18A C18 H18C 109.5
H18B C18 H18C 109.5
C13 C19 H19A 109.5
C13 C19 H19B 109.5
C13 C19 H19C 109.5
H19A C19 H19B 109.5
H19A C19 H19C 109.5
H19B C19 H19C 109.5
O3 C20 C17 122.78(17)
O3 C20 C21 118.72(18)
C21 C20 C17 118.30(16)
O4 C21 C20 112.0(2)
O4 C21 H21A 105.3(18)
O4 C21 H21B 115.8(19)
C20 C21 H21A 111.5(17)
C20 C21 H21B 111(2)
H21A C21 H21B 101(3)
O5 C22 C23 110.96(18)
O6 C22 O5 122.50(19)
O6 C22 C23 126.5(2)
C22 C23 H23A 108.4
C22 C23 H23B 108.4
H23A C23 H23B 107.4
C24 C23 C22 115.7(3)
C24 C23 H23A 108.4
C24 C23 H23B 108.4
C23 C24 H24A 109.0
C23 C24 H24B 109.0
C23 C24 H24C 106.2
C23 C24 H24D 106.2
H24A C24 H24B 107.8
H24A C24 H24C 55.2
H24A C24 H24D 52.2
H24B C24 H24C 144.4
H24B C24 H24D 59.4
H24C C24 H24D 106.4
C25 C24 C23 112.7(3)
C25 C24 H24A 109.0
C25 C24 H24B 109.0
C25 C24 H24C 59.5
C25 C24 H24D 140.9
C25 C24 C25A 53.5(7)
C25A C24 C23 124.3(7)
C25A C24 H24A 126.6
C25A C24 H24B 55.7
C25A C24 H24C 106.2
C25A C24 H24D 106.2
C24 C25 H25A 109.5
C24 C25 H25B 109.5
C24 C25 H25C 109.5
C24 C25A H25D 109.5
C24 C25A H25E 109.5
C24 C25A H25F 109.5
H25D C25A H25E 109.5
H25D C25A H25F 109.5
H25E C25A H25F 109.5

loop_
_geom_bond_atom_site_label_1
_geom_bond_atom_site_label_2
_geom_bond_distance
O1 C3 1.223(2)
O2 H2 0.8200
O2 C11 1.426(2)
O3 C20 1.202(2)
O4 H4 0.83(3)
O4 C21 1.391(3)
O5 C17 1.454(2)
O5 C22 1.353(2)
O6 C22 1.199(3)
C1 H1A 0.9700
C1 H1B 0.9700
C1 C2 1.528(2)
C1 C10 1.543(2)
C2 H2A 0.9700
C2 H2B 0.9700
C2 C3 1.497(2)
C3 C4 1.457(2)
C4 H4A 0.9300
C4 C5 1.338(2)
C5 C6 1.502(2)
C5 C10 1.521(2)
C6 H6A 0.9700
C6 H6B 0.9700
C6 C7 1.521(3)
C7 H7A 0.9700
C7 H7B 0.9700
C7 C8 1.528(2)
C8 H8 0.9800
C8 C9 1.5473(19)
C8 C14 1.527(2)
C9 H9 0.9800
C9 C10 1.569(2)
C9 C11 1.547(2)
C10 C18 1.550(2)
C11 H11 0.9800
C11 C12 1.545(2)
C12 H12A 0.9700
C12 H12B 0.9700
C12 C13 1.5332(19)
C13 C14 1.537(2)
C13 C17 1.578(2)
C13 C19 1.531(2)
C14 H14 0.9800
C14 C15 1.531(2)
C15 H15A 0.9700
C15 H15B 0.9700
C15 C16 1.538(3)
C16 H16A 0.9700
C16 H16B 0.9700
C16 C17 1.545(2)
C17 C20 1.530(3)
C18 H18A 0.9600
C18 H18B 0.9600
C18 H18C 0.9600
C19 H19A 0.9600
C19 H19B 0.9600
C19 H19C 0.9600
C20 C21 1.520(3)
C21 H21A 1.00(3)
C21 H21B 1.05(4)
C22 C23 1.495(3)
C23 H23A 0.9700
C23 H23B 0.9700
C23 C24 1.488(4)
C24 H24A 0.9700
C24 H24B 0.9700
C24 H24C 0.9700
C24 H24D 0.9700
C24 C25 1.443(6)
C24 C25A 1.470(12)
C25 H25A 0.9600
C25 H25B 0.9600
C25 H25C 0.9600
C25A H25D 0.9600
C25A H25E 0.9600
C25A H25F 0.9600

loop_
_geom_hbond_atom_site_label_D
_geom_hbond_atom_site_label_H
_geom_hbond_atom_site_label_A
_geom_hbond_site_symmetry_A
_geom_hbond_distance_DH
_geom_hbond_distance_HA
_geom_hbond_distance_DA
_geom_hbond_angle_DHA
C19 H19C O2 . 0.96 2.39 3.016(2) 122.2
O4 H4 O3 . 0.83(3) 2.06(3) 2.629(3) 126(2)
O2 H2 O1 1_655 0.82 2.11 2.9192(18) 168.6

loop_
_geom_torsion_atom_site_label_1
_geom_torsion_atom_site_label_2
_geom_torsion_atom_site_label_3
_geom_torsion_atom_site_label_4
_geom_torsion
O1 C3 C4 C5 175.19(17)
O2 C11 C12 C13 74.10(17)
O3 C20 C21 O4 -1.1(3)
O5 C17 C20 O3 -147.68(18)
O5 C17 C20 C21 37.6(2)
O5 C22 C23 C24 174.0(3)
O6 C22 C23 C24 -5.4(5)
C1 C2 C3 O1 -145.75(18)
C1 C2 C3 C4 37.2(2)
C2 C1 C10 C5 42.57(18)
C2 C1 C10 C9 160.11(14)
C2 C1 C10 C18 -73.98(18)
C2 C3 C4 C5 -7.8(3)
C3 C4 C5 C6 172.34(16)
C3 C4 C5 C10 -5.4(3)
C4 C5 C6 C7 127.75(18)
C4 C5 C10 C1 -12.2(2)
C4 C5 C10 C9 -130.00(16)
C4 C5 C10 C18 106.83(19)
C5 C6 C7 C8 52.7(2)
C6 C5 C10 C1 169.87(14)
C6 C5 C10 C9 52.12(18)
C6 C5 C10 C18 -71.05(18)
C6 C7 C8 C9 -52.40(19)
C6 C7 C8 C14 -171.99(14)
C7 C8 C9 C10 53.07(17)
C7 C8 C9 C11 -174.04(13)
C7 C8 C14 C13 -177.98(13)
C7 C8 C14 C15 -55.61(19)
C8 C9 C10 C1 -170.26(12)
C8 C9 C10 C5 -51.30(16)
C8 C9 C10 C18 66.49(17)
C8 C9 C11 O2 -75.82(15)
C8 C9 C11 C12 48.93(17)
C8 C14 C15 C16 -161.34(15)
C9 C8 C14 C13 60.92(15)
C9 C8 C14 C15 -176.71(14)
C9 C11 C12 C13 -49.64(18)
C10 C1 C2 C3 -55.8(2)
C10 C5 C6 C7 -54.3(2)
C10 C9 C11 O2 57.03(16)
C10 C9 C11 C12 -178.22(13)
C11 C9 C10 C1 57.46(16)
C11 C9 C10 C5 176.41(12)
C11 C9 C10 C18 -65.79(18)
C11 C12 C13 C14 54.22(17)
C11 C12 C13 C17 166.34(14)
C11 C12 C13 C19 -69.61(18)
C12 C13 C14 C8 -61.36(15)
C12 C13 C14 C15 168.27(12)
C12 C13 C17 O5 -37.73(19)
C12 C13 C17 C16 -154.84(15)
C12 C13 C17 C20 81.54(18)
C13 C14 C15 C16 -34.65(17)
C13 C17 C20 O3 94.8(2)
C13 C17 C20 C21 -80.0(2)
C14 C8 C9 C10 173.70(12)
C14 C8 C9 C11 -53.41(16)
C14 C13 C17 O5 78.71(13)
C14 C13 C17 C16 -38.40(15)
C14 C13 C17 C20 -162.02(13)
C14 C15 C16 C17 9.6(2)
C15 C16 C17 O5 -95.58(17)
C15 C16 C17 C13 18.09(19)
C15 C16 C17 C20 140.35(17)
C16 C17 C20 O3 -22.6(3)
C16 C17 C20 C21 162.70(18)
C17 O5 C22 O6 -5.1(3)
C17 O5 C22 C23 175.4(2)
C17 C13 C14 C8 175.66(12)
C17 C13 C14 C15 45.28(14)
C17 C20 C21 O4 173.85(19)
C19 C13 C14 C8 62.37(16)
C19 C13 C14 C15 -68.01(16)
C19 C13 C17 O5 -164.22(13)
C19 C13 C17 C16 78.68(16)
C19 C13 C17 C20 -44.94(17)
C22 O5 C17 C13 179.33(15)
C22 O5 C17 C16 -68.78(19)
C22 O5 C17 C20 58.11(19)
C22 C23 C24 C25 -74.3(4)
C22 C23 C24 C25A -134.6(9)
